data_7706305
loop_
_publ_author_name
'Wang, Xiaokang'
'Wang, Yutong'
'Wang, Xia'
'Lu, Kebin'
'Jiang, Weifeng'
'Cui, Pei-Pei'
'Hao, Hongguo'
'Dai, Fangna'

_publ_section_title
;
 Two series of Ln-MOFs by solvent induced self-assembly demonstrating the
 rapid selective sensing of Mg<sup>2+</sup> and Fe<sup>3+</sup> cations.
;
_journal_issue 43
_journal_name_full 'Dalton transactions (Cambridge, England : 2003)'
_journal_page_first 15473
_journal_page_last 15480
_journal_paper_doi 10.1039/d0dt03264f
_journal_volume 49
_journal_year 2020
_chemical_formula_moiety 'C102 H67 Dy4 N9 O46, O'
_chemical_formula_sum 'C102 H67 Dy4 N9 O47'
_chemical_formula_weight 2820.64
_space_group_crystal_system triclinic
_space_group_IT_number 2
_space_group_name_Hall '-P 1'
_space_group_name_H-M_alt 'P -1'
_atom_sites_solution_hydrogens mixed
_atom_sites_solution_primary iterative
_audit_creation_date 2020-10-19
_audit_creation_method
;
Olex2 1.2
(compiled 2018.05.29 svn.r3508 for OlexSys, GUI svn.r5506)
;
_audit_update_record
;
2020-10-19 deposited with the CCDC.	2020-10-21 downloaded from the CCDC.
;
_cell_angle_alpha 74.9102(4)
_cell_angle_beta 79.6702(4)
_cell_angle_gamma 80.0399(4)
_cell_formula_units_Z 1
_cell_length_a 10.8561(5)
_cell_length_b 14.9304(7)
_cell_length_c 19.0399(9)
_cell_measurement_reflns_used 6206
_cell_measurement_temperature 271.20(10)
_cell_measurement_theta_max 70.2960
_cell_measurement_theta_min 3.4550
_cell_volume 2905.4(2)
_computing_cell_refinement 'CrysAlisPro 1.171.38.41 (Rigaku OD, 2015)'
_computing_data_collection 'CrysAlisPro 1.171.38.41 (Rigaku OD, 2015)'
_computing_data_reduction 'CrysAlisPro 1.171.38.41 (Rigaku OD, 2015)'
_computing_molecular_graphics 'Olex2 (Dolomanov et al., 2009)'
_computing_publication_material 'Olex2 (Dolomanov et al., 2009)'
_computing_structure_refinement 'ShelXL (Sheldrick, 2015)'
_computing_structure_solution
;
Superflip (Palatinus & Chapuis, 2007;Palatinus & van der Lee, 2008;
Palatinus et al., 2012)
;
_diffrn_ambient_environment N~2~
_diffrn_ambient_temperature 271.20(10)
_diffrn_detector 'CCD plate'
_diffrn_detector_area_resol_mean 16.0450
_diffrn_detector_type Eos
_diffrn_measured_fraction_theta_full 0.996
_diffrn_measured_fraction_theta_max 0.973
_diffrn_measurement_details
;
List of Runs (angles in degrees, time in seconds):

  # Type    Start    End  Width  t~exp~   \w     \q     \k     \f   Frames
#--------------------------------------------------------------------------
  1  \w    -27.00  73.00   1.00    1.50    --    0.00  38.00   0.00  100
  2  \w    -69.00  22.00   1.00    1.50    --    0.00 -57.00-180.00   91
  3  \w    -69.00  22.00   1.00    1.50    --    0.00 -57.00  30.00   91
  4  \w      1.00  98.00   1.00    7.50    --   54.00 -99.00 -30.00   97
  5  \w    -15.00  76.00   1.00    7.50    --   54.00 -57.00-180.00   91
  6  \w     -2.00  64.00   1.00    7.50    --   54.00 -57.00  60.00   66
  7  \w     38.00 121.00   1.00    7.50    --   54.00  57.00  30.00   83
  8  \w     34.00 104.00   1.00    7.50    --   54.00  57.00-180.00   70
  9  \w     63.00 107.00   1.00    7.50    --   54.00-125.00-180.00   44
 10  \w    -10.00  90.00   1.00    7.50    --   54.00 -19.00-150.00  100
 11  \w     90.00 178.00   1.00    7.50    --  108.00  38.00 -30.00   88
 12  \w     35.00  88.00   1.00    7.50    --  108.00-111.00  90.00   53
 13  \w     88.00 148.00   1.00    7.50    --  108.00 -92.00  30.00   60
 14  \w     77.00 136.00   1.00    7.50    --  108.00 -77.00-150.00   59
 15  \w     41.00 132.00   1.00    7.50    --  108.00 -64.00 150.00   91
 16  \w     71.00 113.00   1.00    7.50    --  108.00-103.00 166.00   42
 17  \w    135.00 162.00   1.00    7.50    --  108.00 111.00 150.00   27
 18  \w    106.00 131.00   1.00    7.50    --  108.00 111.00 150.00   25
 19  \w    121.00 177.00   1.00    7.50    --  108.00 111.00 120.00   56
 20  \w    124.00 178.00   1.00    7.50    --  108.00  50.00 -90.00   54
 21  \w     84.00 115.00   1.00    7.50    --  108.00-111.00 -30.00   31
 22  \w    151.00 177.00   1.00    7.50    --  108.00 111.00-150.00   26
 23  \w    101.00 137.00   1.00    7.50    --  108.00 111.00-150.00   36
 24  \w     35.00 138.00   1.00    7.50    --  108.00 -25.00 150.00  103
 25  \w     45.00 132.00   1.00    7.50    --  108.00 -38.00  30.00   87
 26  \w     36.00  61.00   1.00    7.50    --  108.00 -92.00 -60.00   25
 27  \w    105.00 132.00   1.00    7.50    --  108.00 -92.00 -60.00   27
 28  \w     50.00 143.00   1.00    7.50    --  108.00 -25.00 -90.00   93
;
_diffrn_measurement_device 'four-circle diffractometer'
_diffrn_measurement_device_type 'SuperNova, Dual, Cu at zero, Eos'
_diffrn_measurement_method '\w scans'
_diffrn_orient_matrix_type 'CrysAlisPro convention (1999,Acta A55,543-557)'
_diffrn_orient_matrix_UB_11 -0.0893960000
_diffrn_orient_matrix_UB_12 -0.0507756000
_diffrn_orient_matrix_UB_13 0.0646915000
_diffrn_orient_matrix_UB_21 0.1049573000
_diffrn_orient_matrix_UB_22 -0.0220208000
_diffrn_orient_matrix_UB_23 0.0491149000
_diffrn_orient_matrix_UB_31 -0.0466207000
_diffrn_orient_matrix_UB_32 0.0925377000
_diffrn_orient_matrix_UB_33 0.0238407000
_diffrn_radiation_monochromator mirror
_diffrn_radiation_probe x-ray
_diffrn_radiation_type CuK\a
_diffrn_radiation_wavelength 1.54184
_diffrn_reflns_av_R_equivalents 0.0414
_diffrn_reflns_av_unetI/netI 0.0630
_diffrn_reflns_Laue_measured_fraction_full 0.996
_diffrn_reflns_Laue_measured_fraction_max 0.973
_diffrn_reflns_limit_h_max 13
_diffrn_reflns_limit_h_min -12
_diffrn_reflns_limit_k_max 18
_diffrn_reflns_limit_k_min -12
_diffrn_reflns_limit_l_max 23
_diffrn_reflns_limit_l_min -19
_diffrn_reflns_number 21466
_diffrn_reflns_point_group_measured_fraction_full 0.996
_diffrn_reflns_point_group_measured_fraction_max 0.973
_diffrn_reflns_theta_full 67.684
_diffrn_reflns_theta_max 70.588
_diffrn_reflns_theta_min 3.093
_diffrn_source 'micro-focus sealed X-ray tube'
_diffrn_source_type 'SuperNova (Cu) X-ray Source'
_exptl_absorpt_coefficient_mu 14.314
_exptl_absorpt_correction_T_max 1.00000
_exptl_absorpt_correction_T_min 0.70668
_exptl_absorpt_correction_type multi-scan
_exptl_absorpt_process_details
;
CrysAlisPro 1.171.38.41 (Rigaku Oxford Diffraction, 2015)
Empirical absorption correction using spherical harmonics,
 implemented in SCALE3 ABSPACK scaling algorithm.
;
_exptl_crystal_colour orange
_exptl_crystal_colour_primary orange
_exptl_crystal_density_diffrn 1.612
_exptl_crystal_description block
_exptl_crystal_F_000 1382
_exptl_crystal_size_max 0.140
_exptl_crystal_size_mid 0.100
_exptl_crystal_size_min 0.050
_refine_diff_density_max 2.687
_refine_diff_density_min -0.960
_refine_diff_density_rms 0.159
_refine_ls_extinction_method none
_refine_ls_goodness_of_fit_ref 1.054
_refine_ls_hydrogen_treatment constr
_refine_ls_matrix_type full
_refine_ls_number_parameters 848
_refine_ls_number_reflns 10869
_refine_ls_number_restraints 248
_refine_ls_restrained_S_all 1.059
_refine_ls_R_factor_all 0.0896
_refine_ls_R_factor_gt 0.0626
_refine_ls_shift/su_max 0.002
_refine_ls_shift/su_mean 0.000
_refine_ls_structure_factor_coef Fsqd
_refine_ls_weighting_details 'w=1/[\s^2^(Fo^2^)+(0.1027P)^2^+5.2369P] where P=(Fo^2^+2Fc^2^)/3'
_refine_ls_weighting_scheme calc
_refine_ls_wR_factor_gt 0.1685
_refine_ls_wR_factor_ref 0.1899
_reflns_Friedel_coverage 0.000
_reflns_number_gt 7820
_reflns_number_total 10869
_reflns_threshold_expression 'I > 2\s(I)'
_cod_data_source_file d0dt03264f2.cif
_cod_data_source_block 2-Dy
_cod_database_code 7706305
_shelx_shelxl_version_number 2018/3
_chemical_oxdiff_formula 'C H O N Dy'
_shelx_space_group_comment
;
The symmetry employed for this shelxl refinement is uniquely defined
by the following loop, which should always be used as a source of
symmetry information in preference to the above space-group names.
They are only intended as comments.
;
_reflns_odcompleteness_completeness 99.93
_reflns_odcompleteness_iscentric 1
_reflns_odcompleteness_theta 66.97
_olex2_refinement_description
;
1. Fixed Uiso
 At 1.2 times of:
  All C(H) groups
 At 1.5 times of:
  All C(H,H,H) groups, All O(H,H) groups
2. Restrained distances
 C52-N6 = N6-C53
 1.4 with sigma of 0.02
 C50-C52 = C52-C53
 2.4 with sigma of 0.02
 C46-N4 = N4-C49
 1.4 with sigma of 0.02
 C51-N6
 2.4 with sigma of 0.02
 N6-C50
 1.4 with sigma of 0.02
 C48-C47
 1.5 with sigma of 0.02
 O11A-C7 = C7-O11
 1.2 with sigma of 0.02
 Dy2-H20A \\sim Dy2-H20B
 with sigma of 0.02
3. Uiso/Uaniso restraints and constraints
Uanis(N6) \\sim Ueq, Uanis(C50) \\sim Ueq, Uanis(C52) \\sim Ueq, Uanis(C53)
\\sim Ueq, Uanis(C51) \\sim Ueq: with sigma of 0.01 and sigma for terminal
atoms of 0.02
Uanis(C54) \\sim Ueq, Uanis(N7) \\sim Ueq, Uanis(C57) \\sim Ueq, Uanis(C56)
\\sim Ueq, Uanis(C55) \\sim Ueq: with sigma of 0.01 and sigma for terminal
atoms of 0.02
Uanis(O11) \\sim Ueq, Uanis(O2) \\sim Ueq, Uanis(O11A) \\sim Ueq, Uanis(O1A)
\\sim Ueq: with sigma of 0.005 and sigma for terminal atoms of 0.01
Uanis(O20) \\sim Ueq: with sigma of 0.01 and sigma for terminal atoms of 0.02
Uanis(O19) \\sim Ueq, Uanis(O21A) \\sim Ueq, Uanis(O21) \\sim Ueq: with sigma
of 0.005 and sigma for terminal atoms of 0.01
Uanis(O20A) = Uanis(O20)
4. Rigid body (RIGU) restrains
 Dy2, O20, N4, C46, C47, C48, C49
 with sigma for 1-2 distances of 0.004 and sigma for 1-3 distances of 0.004
 O21, Dy2A, Dy2
 with sigma for 1-2 distances of 0.004 and sigma for 1-3 distances of 0.004
 O23, N6, C50, C51, C52, C53
 with sigma for 1-2 distances of 0.004 and sigma for 1-3 distances of 0.004
 O22, N7, C54, C55, C56
 with sigma for 1-2 distances of 0.004 and sigma for 1-3 distances of 0.004
 O1, O1A, C14, Dy2A, O2, O11A, Dy2, C7, O11
 with sigma for 1-2 distances of 0.004 and sigma for 1-3 distances of 0.004
 O20, Dy2, Dy2A
 with sigma for 1-2 distances of 0.004 and sigma for 1-3 distances of 0.004
5. Others
 Sof(Dy2A)=Sof(O1A)=Sof(O11A)=1-FVAR(1)
 Sof(Dy2)=Sof(O1)=Sof(O2)=FVAR(1)
 Fixed Sof: O20(0.5) H20A(0.5) H20B(0.5) O21(0.5) H21A(0.5) H21B(0.5) N4(0.5)
 N6(0.5) N7(0.5) C46(0.5) H46A(0.5) H46B(0.5) H46C(0.5) C47(0.5) H47A(0.5)
 H47B(0.5) H47C(0.5) C48(0.5) C49(0.5) H49A(0.5) H49B(0.5) H49C(0.5) C50(0.5)
 C51(0.5) H51A(0.5) H51B(0.5) H51C(0.5) C52(0.5) H52A(0.5) H52B(0.5) H52C(0.5)
 C53(0.5) H53A(0.5) H53B(0.5) H53C(0.5) C54(0.5) H54A(0.5) H54B(0.5) H54C(0.5)
 C55(0.5) C56(0.5) H56A(0.5) H56B(0.5) H56C(0.5) C57(0.5) H57A(0.5) H57B(0.5)
 H57C(0.5) O24(0.5) O21A(0.5) H21C(0.5) H21D(0.5) O20A(0.5)
6.a Riding coordinates:
 O19(H19A,H19B), O20(H20A,H20B), O21(H21A,H21B), C49(H49A,H49B,H49C), C52(H52A,
 H52B,H52C), C53(H53A,H53B,H53C), O21A(H21C,H21D)
6.b Aromatic/amide H refined with riding coordinates:
 C1(H1), C5(H5), C10(H10), C11(H11), C16(H16), C17(H17), C19(H19), C22(H22),
 C28(H28), C31(H31), C36(H36), C38(H38), C41(H41), C42(H42), C43(H43)
6.c Idealised Me refined as rotating group:
 C46(H46A,H46B,H46C), C47(H47A,H47B,H47C), C51(H51A,H51B,H51C), C54(H54A,H54B,
 H54C), C56(H56A,H56B,H56C), C57(H57A,H57B,H57C)
;
_olex2_submission_special_instructions 'No special instructions were received'
_oxdiff_exptl_absorpt_empirical_details
;
Empirical correction (ABSPACK) includes:
- Absorption correction using spherical harmonics
- Frame scaling
;
_oxdiff_exptl_absorpt_empirical_full_max 1.414
_oxdiff_exptl_absorpt_empirical_full_min 0.639

loop_
_space_group_symop_operation_xyz
'x, y, z'
'-x, -y, -z'

loop_
_atom_site_label
_atom_site_type_symbol
_atom_site_fract_x
_atom_site_fract_y
_atom_site_fract_z
_atom_site_U_iso_or_equiv
_atom_site_adp_type
_atom_site_occupancy
_atom_site_site_symmetry_order
_atom_site_calc_flag
_atom_site_refinement_flags_posn
_atom_site_refinement_flags_adp
_atom_site_refinement_flags_occupancy
_atom_site_disorder_assembly
_atom_site_disorder_group
Dy1 Dy 1.28052(4) -0.68038(3) 0.22739(2) 0.03813(16) Uani 1 1 d . . . . .
Dy2 Dy 1.1155(2) -0.2814(3) 0.55034(7) 0.0379(5) Uani 0.860(14) 1 d D U P A 1
Dy2A Dy 1.1020(9) -0.2465(17) 0.5464(9) 0.047(2) Uani 0.140(14) 1 d . U P A 2
O1 O 1.0931(8) -0.3077(10) 0.6753(4) 0.066(3) Uani 0.860(14) 1 d . U P A 1
O2 O 1.0859(8) -0.3069(7) 0.4401(4) 0.055(2) Uani 0.860(14) 1 d . U P A 1
O3 O 1.2150(6) -0.5573(4) 0.2968(3) 0.0552(16) Uani 1 1 d . . . . .
O4 O 1.3058(7) -0.5172(5) 0.1845(3) 0.0656(19) Uani 1 1 d . . . . .
O5 O 1.0534(7) -0.1267(5) 0.9481(3) 0.067(2) Uani 1 1 d . . . . .
O6 O 0.7302(7) -0.0900(5) 1.2971(4) 0.071(2) Uani 1 1 d . . . . .
O7 O 1.2594(8) -0.2064(6) 0.0545(4) 0.080(2) Uani 1 1 d . . . . .
O8 O 0.7988(10) -0.4043(5) 1.3777(4) 0.092(3) Uani 1 1 d . . . . .
O9 O 1.1060(10) -0.4417(5) 1.0250(4) 0.099(3) Uani 1 1 d . . . . .
O10 O 1.4736(9) -0.1502(6) 0.2190(4) 0.090(3) Uani 1 1 d . . . . .
O11 O 1.0535(10) -0.1593(7) 0.3706(6) 0.112(3) Uani 1 1 d D U . . .
O12 O 0.7326(5) -0.2390(4) 1.6528(3) 0.0465(14) Uani 1 1 d . . . . .
O13 O 0.9318(5) -0.3318(5) 0.7597(3) 0.0580(17) Uani 1 1 d . . . . .
O14 O 0.3043(5) -0.2433(5) 1.4641(3) 0.0537(16) Uani 1 1 d . . . . .
O15 O 1.5116(5) -0.3145(6) 0.7446(3) 0.069(2) Uani 1 1 d . . . . .
O16 O 0.8995(5) -0.2363(7) 1.5689(4) 0.081(3) Uani 1 1 d . . . . .
O17 O 1.5220(6) -0.2903(6) 0.8517(4) 0.072(2) Uani 1 1 d . . . . .
O18 O 0.3082(6) -0.2344(6) 1.5750(3) 0.070(2) Uani 1 1 d . . . . .
O19 O 1.0052(8) -0.4200(6) 0.5910(5) 0.088(2) Uani 1 1 d . U . . .
H19A H 0.943483 -0.411283 0.624003 0.133 Uiso 1 1 d R . . A .
H19B H 1.053593 -0.466063 0.612563 0.133 Uiso 1 1 d R . . . .
O20 O 1.254(3) -0.4119(19) 0.5873(11) 0.074(4) Uani 0.5 1 d . U P A 1
H20A H 1.274210 -0.415811 0.628075 0.111 Uiso 0.5 1 d DR . P A 1
H20B H 1.215150 -0.458381 0.593165 0.111 Uiso 0.5 1 d DR . P A 1
O21 O 1.057(2) -0.1252(16) 0.4965(13) 0.115(7) Uani 0.5 1 d . U P A 1
H21A H 1.082211 -0.092938 0.520773 0.172 Uiso 0.5 1 d R . P A 1
H21B H 0.977431 -0.112538 0.502633 0.172 Uiso 0.5 1 d R . P A 1
O22 O 1.2696(9) -0.8274(6) 0.2155(4) 0.089(3) Uani 1 1 d . U . . .
O23 O 1.2370(7) -0.6371(6) 0.1022(4) 0.075(2) Uani 1 1 d . U . . .
N1 N 1.0723(6) -0.2829(5) 0.9864(3) 0.0389(15) Uani 1 1 d . . . . .
N2 N 0.7596(6) -0.2466(5) 1.3356(3) 0.0394(15) Uani 1 1 d . . . . .
N3 N 1.3606(8) -0.1753(5) 0.1395(4) 0.0539(19) Uani 1 1 d . . . . .
N4 N 1.4552(18) -0.4807(17) 0.5906(12) 0.093(6) Uani 0.5 1 d D U P A -1
N6 N 1.324(3) -0.697(2) -0.0074(15) 0.159(9) Uani 0.5 1 d D U P B 1
N7 N 1.331(2) -0.9562(16) 0.3001(13) 0.094(5) Uani 0.5 1 d . U P C 1
C1 C 1.2619(7) -0.2891(6) 0.8957(4) 0.0421(19) Uani 1 1 d . . . . .
H1 H 1.310302 -0.285163 0.930147 0.050 Uiso 1 1 calc R . . . .
C2 C 0.7854(7) -0.2381(6) 1.5897(4) 0.0438(19) Uani 1 1 d . . . . .
C3 C 0.9542(7) -0.2696(6) 1.1269(4) 0.0389(17) Uani 1 1 d . . . . .
C4 C 0.6937(7) -0.2424(6) 1.4091(4) 0.0382(17) Uani 1 1 d . . . . .
C5 C 0.7641(7) -0.2414(6) 1.4612(4) 0.0408(18) Uani 1 1 d . . . . .
H5 H 0.851056 -0.241818 1.449530 0.049 Uiso 1 1 calc R . . . .
C6 C 1.1336(7) -0.2898(6) 0.9138(4) 0.0415(18) Uani 1 1 d . . . . .
C7 C 1.0978(9) -0.2449(8) 0.3808(6) 0.065(2) Uani 1 1 d D U . . .
C8 C 0.7049(7) -0.2398(6) 1.5322(4) 0.0383(17) Uani 1 1 d . . . . .
C9 C 1.3183(7) -0.2945(6) 0.8247(4) 0.0418(19) Uani 1 1 d . . . . .
C10 C 0.5651(7) -0.2410(6) 1.4240(4) 0.0398(18) Uani 1 1 d . . . . .
H10 H 0.518870 -0.241305 1.387465 0.048 Uiso 1 1 calc R . . . .
C11 C 0.5758(7) -0.2400(6) 1.5491(4) 0.0365(16) Uani 1 1 d . . . . .
H11 H 0.536475 -0.240611 1.596800 0.044 Uiso 1 1 calc R . . . .
C12 C 1.2463(8) -0.3970(6) 0.2483(4) 0.0420(18) Uani 1 1 d . . . . .
C13 C 0.8908(7) -0.2610(6) 1.1977(4) 0.0389(17) Uani 1 1 d . . . . .
C14 C 1.0419(7) -0.3119(7) 0.7384(4) 0.047(2) Uani 1 1 d . U . . .
C15 C 0.5045(7) -0.2392(6) 1.4953(4) 0.0375(17) Uani 1 1 d . . . . .
C16 C 1.3052(8) -0.3319(7) 0.1921(4) 0.048(2) Uani 1 1 d . . . . .
H16 H 1.352039 -0.350528 0.151182 0.057 Uiso 1 1 calc R . . . .
C17 C 1.2463(7) -0.2997(6) 0.7730(4) 0.045(2) Uani 1 1 d . . . . .
H17 H 1.284129 -0.300704 0.725293 0.054 Uiso 1 1 calc R . . . .
C18 C 0.9719(8) -0.1864(6) 1.0726(4) 0.045(2) Uani 1 1 d . . . . .
C19 C 1.1786(8) -0.3688(6) 0.3117(4) 0.0442(19) Uani 1 1 d . . . . .
H19 H 1.142586 -0.412557 0.350783 0.053 Uiso 1 1 calc R . . . .
C20 C 0.8466(8) -0.1724(6) 1.2118(4) 0.0449(19) Uani 1 1 d . . . . .
C21 C 0.7748(8) -0.1657(6) 1.2830(4) 0.0453(19) Uani 1 1 d . . . . .
C22 C 1.0615(7) -0.2990(6) 0.8643(4) 0.0418(18) Uani 1 1 d . . . . .
H22 H 0.975507 -0.302130 0.878245 0.050 Uiso 1 1 calc R . . . .
C23 C 1.4734(9) -0.0361(6) 0.0278(5) 0.050(2) Uani 1 1 d . . . . .
C24 C 1.0355(8) -0.1938(6) 0.9979(4) 0.046(2) Uani 1 1 d . . . . .
C25 C 0.9979(8) -0.3580(6) 1.1146(4) 0.0418(18) Uani 1 1 d . . . . .
C26 C 1.3321(10) -0.1607(7) 0.0673(5) 0.057(2) Uani 1 1 d . . . . .
C27 C 1.2952(8) -0.2419(6) 0.1961(4) 0.046(2) Uani 1 1 d . . . . .
C28 C 0.9143(9) -0.4318(6) 1.2392(5) 0.052(2) Uani 1 1 d . . . . .
H28 H 0.900173 -0.485790 1.275505 0.063 Uiso 1 1 calc R . . . .
C29 C 1.1174(7) -0.3035(6) 0.7929(4) 0.0405(18) Uani 1 1 d . . . . .
C30 C 1.2567(8) -0.4963(6) 0.2431(5) 0.047(2) Uani 1 1 d . . . . .
C31 C 0.9793(9) -0.4365(7) 1.1683(5) 0.055(2) Uani 1 1 d . . . . .
H31 H 1.009995 -0.494775 1.158463 0.066 Uiso 1 1 calc R . . . .
C32 C 1.5021(9) -0.0543(7) 0.0994(5) 0.055(2) Uani 1 1 d . . . . .
C33 C 1.1663(8) -0.2769(7) 0.3153(5) 0.050(2) Uani 1 1 d . . . . .
C34 C 0.8729(8) -0.3443(6) 1.2522(4) 0.0427(18) Uani 1 1 d . . . . .
C35 C 1.3898(9) -0.0870(7) 0.0096(5) 0.056(2) Uani 1 1 d . . . . .
C36 C 0.8670(11) -0.0932(7) 1.1569(5) 0.063(3) Uani 1 1 d . . . . .
H36 H 0.839558 -0.034348 1.166371 0.076 Uiso 1 1 calc R . . . .
C37 C 1.0624(9) -0.3663(7) 1.0407(5) 0.053(2) Uani 1 1 d . . . . .
C38 C 1.2234(10) -0.2127(7) 0.2571(6) 0.060(2) Uani 1 1 d . . . . .
H38 H 1.213786 -0.150065 0.258683 0.072 Uiso 1 1 calc R . . . .
C39 C 1.4476(10) -0.1294(8) 0.1582(6) 0.063(3) Uani 1 1 d . . . . .
C40 C 0.8086(10) -0.3368(7) 1.3260(5) 0.057(2) Uani 1 1 d . . . . .
C41 C 1.3647(11) -0.0688(8) -0.0613(6) 0.070(3) Uani 1 1 d . . . . .
H41 H 1.313483 -0.105010 -0.073111 0.084 Uiso 1 1 calc R . . . .
C42 C 0.9288(11) -0.1005(7) 1.0870(5) 0.065(3) Uani 1 1 d . . . . .
H42 H 0.940498 -0.046584 1.050146 0.078 Uiso 1 1 calc R . . . .
C43 C 1.5844(11) -0.0046(8) 0.1168(6) 0.068(3) Uani 1 1 d . . . . .
H43 H 1.605932 -0.018938 0.163930 0.081 Uiso 1 1 calc R . . . .
C44 C 1.4597(7) -0.2987(7) 0.8059(5) 0.050(2) Uani 1 1 d . . . . .
C45 C 0.3636(7) -0.2399(7) 1.5133(4) 0.048(2) Uani 1 1 d . . . . .
C46 C 1.441(2) -0.4567(16) 0.6621(11) 0.079(6) Uani 0.5 1 d D U P A -1
H46A H 1.390351 -0.497975 0.698249 0.118 Uiso 0.5 1 calc GR . P A -1
H46B H 1.401716 -0.393214 0.658009 0.118 Uiso 0.5 1 calc GR . P A -1
H46C H 1.523281 -0.463135 0.676786 0.118 Uiso 0.5 1 calc GR . P A -1
C47 C 1.395(3) -0.474(2) 0.4663(14) 0.086(8) Uani 0.5 1 d D U P A -1
H47A H 1.338686 -0.515568 0.462660 0.129 Uiso 0.5 1 calc GR . P A -1
H47B H 1.480646 -0.502546 0.456991 0.129 Uiso 0.5 1 calc GR . P A -1
H47C H 1.381241 -0.416035 0.430758 0.129 Uiso 0.5 1 calc GR . P A -1
C48 C 1.369(2) -0.4570(16) 0.5417(12) 0.069(5) Uani 0.5 1 d D U P A -1
C49 C 1.574(3) -0.527(4) 0.569(3) 0.16(2) Uani 0.5 1 d D U P A -1
H49A H 1.635444 -0.483736 0.555502 0.233 Uiso 0.5 1 d R . P A -1
H49B H 1.564054 -0.545816 0.525812 0.233 Uiso 0.5 1 d R . P A -1
H49C H 1.602394 -0.580606 0.604972 0.233 Uiso 0.5 1 d R . P A -1
C50 C 1.294(3) -0.6249(18) 0.0339(16) 0.106(6) Uani 0.5 1 d D U P B 1
C51 C 1.337(4) -0.543(2) 0.001(2) 0.172(13) Uani 0.5 1 d D U P B 1
H51A H 1.303384 -0.516735 -0.044473 0.258 Uiso 0.5 1 calc GR . P B 1
H51B H 1.427540 -0.552506 -0.008669 0.258 Uiso 0.5 1 calc GR . P B 1
H51C H 1.310634 -0.500167 0.032594 0.258 Uiso 0.5 1 calc GR . P B 1
C52 C 1.270(4) -0.7791(19) 0.0320(18) 0.157(11) Uani 0.5 1 d D U P B 1
H52A H 1.329272 -0.818083 0.062956 0.236 Uiso 0.5 1 d R . P B 1
H52B H 1.254022 -0.812523 -0.001384 0.236 Uiso 0.5 1 d R . P B 1
H52C H 1.192932 -0.762483 0.061846 0.236 Uiso 0.5 1 d R . P B 1
C53 C 1.351(4) -0.685(3) -0.0844(16) 0.179(13) Uani 0.5 1 d D U P B 1
H53A H 1.278323 -0.689474 -0.104849 0.268 Uiso 0.5 1 d R . P B 1
H53B H 1.417043 -0.734434 -0.093309 0.268 Uiso 0.5 1 d R . P B 1
H53C H 1.380183 -0.625684 -0.107089 0.268 Uiso 0.5 1 d R . P B 1
C54 C 1.464(3) -0.936(2) 0.2887(17) 0.100(8) Uani 0.5 1 d . U P C 1
H54A H 1.495015 -0.921603 0.237122 0.150 Uiso 0.5 1 calc GR . P C 1
H54B H 1.515698 -0.989596 0.313334 0.150 Uiso 0.5 1 calc GR . P C 1
H54C H 1.466644 -0.883339 0.308429 0.150 Uiso 0.5 1 calc GR . P C 1
C55 C 1.243(3) -0.8993(18) 0.2622(15) 0.083(5) Uani 0.5 1 d . U P C 1
C56 C 1.109(2) -0.9202(16) 0.2892(16) 0.091(7) Uani 0.5 1 d . U P C 1
H56A H 1.062404 -0.871606 0.311450 0.137 Uiso 0.5 1 calc GR . P C 1
H56B H 1.110223 -0.979119 0.324720 0.137 Uiso 0.5 1 calc GR . P C 1
H56C H 1.070559 -0.923212 0.248493 0.137 Uiso 0.5 1 calc GR . P C 1
C57 C 1.314(3) -1.038(2) 0.3612(18) 0.122(11) Uani 0.5 1 d . U P C 1
H57A H 1.327919 -1.093445 0.342546 0.182 Uiso 0.5 1 calc GR . P C 1
H57B H 1.229330 -1.031231 0.386774 0.182 Uiso 0.5 1 calc GR . P C 1
H57C H 1.373028 -1.043443 0.394443 0.182 Uiso 0.5 1 calc GR . P C 1
O24 O 0.875(3) -0.0366(17) 0.4311(18) 0.170(12) Uani 0.5 1 d . . P D 1
O1A O 1.075(4) -0.258(3) 0.666(3) 0.030(7) Uani 0.140(14) 1 d . U P A 2
O11A O 1.066(6) -0.273(4) 0.4443(14) 0.060(7) Uani 0.140(14) 1 d D U P A 2
O21A O 1.0806(19) -0.1144(13) 0.5361(11) 0.089(5) Uani 0.5 1 d . U P A 2
H21C H 1.025216 -0.088457 0.508111 0.133 Uiso 0.5 1 d R . P A 2
H21D H 1.147676 -0.091937 0.513841 0.133 Uiso 0.5 1 d R . P A 2
O20A O 1.264(3) -0.4197(19) 0.5597(11) 0.074(4) Uani 0.5 1 d . . P A -1

loop_
_atom_site_aniso_label
_atom_site_aniso_U_11
_atom_site_aniso_U_22
_atom_site_aniso_U_33
_atom_site_aniso_U_23
_atom_site_aniso_U_13
_atom_site_aniso_U_12
Dy1 0.0248(2) 0.0621(3) 0.0296(2) -0.0148(2) 0.00262(16) -0.01202(19)
Dy2 0.0208(5) 0.0701(13) 0.0228(4) -0.0144(5) 0.0040(3) -0.0082(6)
Dy2A 0.021(2) 0.076(6) 0.055(4) -0.052(4) -0.004(2) 0.016(3)
O1 0.040(4) 0.140(10) 0.024(3) -0.022(5) -0.001(3) -0.026(6)
O2 0.050(4) 0.078(4) 0.048(3) -0.036(3) 0.006(3) -0.019(3)
O3 0.057(4) 0.052(4) 0.049(4) -0.009(3) 0.018(3) -0.016(3)
O4 0.088(5) 0.065(4) 0.043(4) -0.019(3) 0.022(3) -0.030(4)
O5 0.095(5) 0.063(4) 0.032(3) -0.004(3) 0.019(3) -0.020(4)
O6 0.090(5) 0.061(4) 0.047(4) -0.013(3) 0.022(3) -0.002(4)
O7 0.102(6) 0.089(5) 0.058(4) 0.007(4) -0.022(4) -0.062(5)
O8 0.163(9) 0.058(4) 0.031(4) -0.003(3) 0.030(4) -0.003(5)
O9 0.166(9) 0.064(5) 0.050(4) -0.028(4) 0.041(5) -0.008(5)
O10 0.116(7) 0.116(7) 0.046(4) 0.003(4) -0.013(4) -0.073(6)
O11 0.113(6) 0.098(5) 0.117(6) -0.040(4) 0.032(5) -0.020(5)
O12 0.037(3) 0.073(4) 0.030(3) -0.014(3) -0.001(2) -0.010(3)
O13 0.035(3) 0.104(5) 0.042(3) -0.024(3) 0.003(3) -0.025(3)
O14 0.032(3) 0.098(5) 0.033(3) -0.013(3) 0.000(2) -0.023(3)
O15 0.028(3) 0.153(7) 0.036(3) -0.043(4) 0.007(2) -0.024(4)
O16 0.022(3) 0.179(8) 0.051(4) -0.051(5) -0.003(3) -0.005(4)
O17 0.031(3) 0.149(7) 0.051(4) -0.053(4) 0.002(3) -0.013(4)
O18 0.034(3) 0.140(7) 0.042(4) -0.034(4) 0.012(3) -0.024(4)
O19 0.077(4) 0.094(4) 0.086(4) -0.003(3) -0.002(3) -0.028(3)
O20 0.065(5) 0.073(6) 0.074(10) -0.006(8) -0.004(8) -0.004(4)
O21 0.116(11) 0.108(10) 0.109(11) -0.020(8) 0.003(8) -0.018(8)
O22 0.117(7) 0.075(5) 0.065(5) -0.010(4) 0.008(5) -0.015(5)
O23 0.059(4) 0.122(7) 0.048(4) -0.023(4) -0.003(3) -0.022(4)
N1 0.035(3) 0.059(4) 0.024(3) -0.017(3) 0.006(2) -0.009(3)
N2 0.036(3) 0.053(4) 0.024(3) -0.010(3) 0.010(3) -0.005(3)
N3 0.064(5) 0.057(5) 0.043(4) -0.007(3) 0.004(3) -0.032(4)
N4 0.057(10) 0.117(17) 0.106(13) -0.041(12) -0.014(9) 0.014(10)
N6 0.182(14) 0.166(11) 0.136(11) -0.061(8) -0.011(9) -0.012(9)
N7 0.100(8) 0.091(9) 0.089(9) -0.021(7) -0.015(7) -0.010(7)
C1 0.031(4) 0.074(6) 0.026(4) -0.016(4) -0.004(3) -0.014(4)
C2 0.032(4) 0.068(6) 0.035(4) -0.021(4) -0.002(3) -0.004(4)
C3 0.039(4) 0.047(5) 0.027(4) -0.010(3) 0.006(3) -0.008(3)
C4 0.038(4) 0.054(5) 0.019(3) -0.011(3) 0.009(3) -0.006(3)
C5 0.028(4) 0.060(5) 0.032(4) -0.013(4) 0.007(3) -0.011(3)
C6 0.031(4) 0.070(6) 0.024(4) -0.014(3) 0.005(3) -0.013(4)
C7 0.052(5) 0.088(6) 0.065(5) -0.033(4) 0.010(4) -0.033(5)
C8 0.024(3) 0.059(5) 0.033(4) -0.016(3) 0.001(3) -0.005(3)
C9 0.023(4) 0.075(6) 0.030(4) -0.021(4) 0.009(3) -0.011(3)
C10 0.033(4) 0.060(5) 0.028(4) -0.013(3) 0.001(3) -0.014(3)
C11 0.031(4) 0.052(5) 0.026(4) -0.016(3) 0.008(3) -0.006(3)
C12 0.040(4) 0.051(5) 0.032(4) -0.007(3) 0.005(3) -0.012(4)
C13 0.039(4) 0.053(5) 0.025(4) -0.010(3) 0.005(3) -0.013(3)
C14 0.028(4) 0.083(6) 0.030(3) -0.014(4) 0.003(3) -0.012(4)
C15 0.027(4) 0.059(5) 0.028(4) -0.013(3) 0.002(3) -0.011(3)
C16 0.046(5) 0.066(6) 0.032(4) -0.014(4) 0.009(3) -0.018(4)
C17 0.020(3) 0.085(6) 0.028(4) -0.018(4) 0.009(3) -0.011(4)
C18 0.049(5) 0.051(5) 0.030(4) -0.012(4) 0.016(3) -0.008(4)
C19 0.042(4) 0.060(5) 0.031(4) -0.010(4) 0.002(3) -0.018(4)
C20 0.048(5) 0.055(5) 0.030(4) -0.014(4) 0.014(3) -0.012(4)
C21 0.049(5) 0.050(5) 0.034(4) -0.011(4) 0.005(4) -0.008(4)
C22 0.022(3) 0.071(6) 0.031(4) -0.014(4) 0.007(3) -0.011(3)
C23 0.056(5) 0.055(5) 0.043(5) -0.015(4) 0.004(4) -0.027(4)
C24 0.044(5) 0.063(6) 0.030(4) -0.012(4) 0.005(3) -0.014(4)
C25 0.046(4) 0.049(5) 0.029(4) -0.014(3) 0.007(3) -0.008(4)
C26 0.067(6) 0.063(6) 0.049(5) -0.010(4) -0.005(4) -0.031(5)
C27 0.049(5) 0.052(5) 0.035(4) -0.005(4) 0.005(4) -0.020(4)
C28 0.066(6) 0.047(5) 0.034(4) -0.006(4) 0.009(4) -0.002(4)
C29 0.025(4) 0.067(5) 0.031(4) -0.016(4) 0.001(3) -0.009(3)
C30 0.043(5) 0.060(6) 0.038(4) -0.009(4) 0.001(4) -0.019(4)
C31 0.061(6) 0.061(6) 0.039(5) -0.018(4) 0.005(4) -0.001(4)
C32 0.057(5) 0.067(6) 0.042(5) -0.007(4) 0.000(4) -0.026(5)
C33 0.038(4) 0.073(6) 0.047(5) -0.025(4) 0.005(4) -0.019(4)
C34 0.047(5) 0.052(5) 0.025(4) -0.010(3) 0.005(3) -0.005(4)
C35 0.060(6) 0.065(6) 0.045(5) -0.001(4) -0.011(4) -0.029(5)
C36 0.089(8) 0.050(6) 0.041(5) -0.017(4) 0.025(5) -0.008(5)
C37 0.058(5) 0.065(6) 0.033(4) -0.013(4) 0.004(4) -0.007(4)
C38 0.063(6) 0.065(6) 0.060(6) -0.024(5) 0.001(5) -0.022(5)
C39 0.069(7) 0.076(7) 0.046(5) -0.004(5) -0.004(5) -0.033(5)
C40 0.071(6) 0.066(6) 0.028(4) -0.013(4) 0.009(4) -0.006(5)
C41 0.081(8) 0.089(8) 0.050(6) -0.008(5) -0.013(5) -0.045(6)
C42 0.094(8) 0.055(6) 0.034(5) -0.007(4) 0.027(5) -0.014(5)
C43 0.085(8) 0.075(7) 0.051(6) -0.002(5) -0.018(5) -0.042(6)
C44 0.025(4) 0.093(7) 0.037(4) -0.022(4) 0.003(3) -0.019(4)
C45 0.031(4) 0.088(7) 0.028(4) -0.020(4) 0.009(3) -0.018(4)
C46 0.075(15) 0.067(14) 0.079(12) -0.008(10) -0.023(11) 0.029(11)
C47 0.09(2) 0.082(19) 0.085(14) -0.039(14) 0.003(13) 0.004(15)
C48 0.053(10) 0.073(14) 0.076(11) -0.025(10) 0.005(8) 0.000(9)
C49 0.074(17) 0.21(5) 0.20(4) -0.13(4) -0.03(2) 0.07(2)
C50 0.103(11) 0.120(9) 0.082(8) -0.013(7) 0.002(7) -0.013(8)
C51 0.17(2) 0.150(13) 0.17(2) 0.007(13) 0.012(16) -0.047(15)
C52 0.17(2) 0.157(14) 0.163(18) -0.088(13) -0.008(15) -0.019(14)
C53 0.18(2) 0.21(2) 0.141(12) -0.061(13) -0.002(14) 0.009(17)
C54 0.092(10) 0.099(15) 0.102(16) -0.019(12) -0.011(12) -0.004(11)
C55 0.091(8) 0.071(8) 0.085(9) -0.021(6) -0.003(7) -0.009(7)
C56 0.090(9) 0.050(11) 0.138(17) -0.009(11) -0.029(11) -0.026(9)
C57 0.140(19) 0.100(16) 0.113(17) 0.011(13) -0.039(15) -0.018(14)
O24 0.16(2) 0.114(19) 0.25(3) -0.07(2) 0.01(2) -0.070(17)
O1A 0.028(8) 0.031(8) 0.030(7) -0.011(4) -0.001(5) -0.003(5)
O11A 0.058(9) 0.064(8) 0.062(7) -0.024(4) -0.004(5) -0.009(5)
O21A 0.082(9) 0.081(8) 0.099(9) -0.027(7) -0.008(7) 0.001(7)
O20A 0.065(5) 0.073(6) 0.074(10) -0.006(8) -0.004(8) -0.004(4)

loop_
_atom_type_symbol
_atom_type_description
_atom_type_scat_dispersion_real
_atom_type_scat_dispersion_imag
_atom_type_scat_source
C C 0.0181 0.0091 'International Tables Vol C Tables 4.2.6.8 and 6.1.1.4'
H H 0.0000 0.0000 'International Tables Vol C Tables 4.2.6.8 and 6.1.1.4'
Dy Dy -9.8046 9.8477 'International Tables Vol C Tables 4.2.6.8 and 6.1.1.4'
N N 0.0311 0.0180 'International Tables Vol C Tables 4.2.6.8 and 6.1.1.4'
O O 0.0492 0.0322 'International Tables Vol C Tables 4.2.6.8 and 6.1.1.4'

loop_
_geom_angle_atom_site_label_1
_geom_angle_atom_site_label_2
_geom_angle_atom_site_label_3
_geom_angle
_geom_angle_site_symmetry_1
_geom_angle_site_symmetry_3
_geom_angle_publ_flag
O4 Dy1 O3 52.67(19) . . ?
O4 Dy1 O17 86.2(3) . 2_846 ?
O4 Dy1 O23 74.7(3) . . ?
O12 Dy1 O3 76.0(2) 2_747 . ?
O12 Dy1 O4 124.7(2) 2_747 . ?
O12 Dy1 O15 77.1(2) 2_747 2_846 ?
O12 Dy1 O17 117.1(2) 2_747 2_846 ?
O12 Dy1 O22 79.5(3) 2_747 . ?
O12 Dy1 O23 157.3(2) 2_747 . ?
O13 Dy1 O3 78.1(2) 2_746 . ?
O13 Dy1 O4 99.4(3) 2_746 . ?
O13 Dy1 O12 87.5(2) 2_746 2_747 ?
O13 Dy1 O15 160.4(2) 2_746 2_846 ?
O13 Dy1 O17 145.7(2) 2_746 2_846 ?
O13 Dy1 O22 83.0(3) 2_746 . ?
O13 Dy1 O23 76.8(2) 2_746 . ?
O15 Dy1 O3 86.3(2) 2_846 . ?
O15 Dy1 O4 80.0(3) 2_846 . ?
O15 Dy1 O17 53.87(19) 2_846 2_846 ?
O15 Dy1 O23 121.3(2) 2_846 . ?
O17 Dy1 O3 128.7(2) 2_846 . ?
O22 Dy1 O3 149.6(2) . . ?
O22 Dy1 O4 155.6(3) . . ?
O22 Dy1 O15 105.7(3) . 2_846 ?
O22 Dy1 O17 78.9(3) . 2_846 ?
O22 Dy1 O23 82.3(3) . . ?
O23 Dy1 O3 115.7(3) . . ?
O23 Dy1 O17 72.1(2) . 2_846 ?
O1 Dy2 O2 155.2(3) . . ?
O1 Dy2 O14 126.7(2) . 1_654 ?
O1 Dy2 O16 83.0(3) . 1_554 ?
O1 Dy2 O18 75.4(3) . 1_654 ?
O1 Dy2 O19 77.5(3) . . ?
O1 Dy2 O20 74.6(6) . . ?
O1 Dy2 O21 111.4(6) . . ?
O1 Dy2 O20A 87.9(6) . . ?
O2 Dy2 O14 73.7(2) . 1_654 ?
O2 Dy2 O16 86.5(3) . 1_554 ?
O2 Dy2 O18 125.8(3) . 1_654 ?
O2 Dy2 O19 77.8(3) . . ?
O2 Dy2 O21 84.7(6) . . ?
O2 Dy2 O20A 85.8(6) . . ?
O14 Dy2 O18 52.14(19) 1_654 1_654 ?
O14 Dy2 O19 133.6(3) 1_654 . ?
O16 Dy2 O14 141.5(3) 1_554 1_654 ?
O16 Dy2 O18 137.6(3) 1_554 1_654 ?
O16 Dy2 O19 70.1(3) 1_554 . ?
O16 Dy2 O21 67.0(7) 1_554 . ?
O16 Dy2 O20A 139.9(7) 1_554 . ?
O19 Dy2 O18 136.6(3) . 1_654 ?
O20 Dy2 O2 99.0(5) . . ?
O20 Dy2 O14 79.2(6) . 1_654 ?
O20 Dy2 O16 137.4(7) . 1_554 ?
O20 Dy2 O18 70.6(7) . 1_654 ?
O20 Dy2 O19 69.9(7) . . ?
O20 Dy2 O21 155.2(9) . . ?
O20 Dy2 O20A 13.5(8) . . ?
O21 Dy2 O14 78.3(6) . 1_654 ?
O21 Dy2 O18 87.4(7) . 1_654 ?
O21 Dy2 O19 134.4(7) . . ?
O21 Dy2 O20A 150.5(8) . . ?
O20A Dy2 O14 72.3(6) . 1_654 ?
O20A Dy2 O18 75.9(7) . 1_654 ?
O20A Dy2 O19 69.9(7) . . ?
O14 Dy2A O19 116.1(7) 1_654 . ?
O14 Dy2A H21C 97.1 1_654 . ?
O14 Dy2A H21D 72.6 1_654 . ?
O16 Dy2A O14 153.3(7) 1_554 1_654 ?
O16 Dy2A O18 152.8(5) 1_554 1_654 ?
O16 Dy2A O19 65.1(6) 1_554 . ?
O16 Dy2A O1A 80.4(13) 1_554 . ?
O16 Dy2A O11A 81.2(16) 1_554 . ?
O16 Dy2A H21C 73.6 1_554 . ?
O16 Dy2A H21D 105.6 1_554 . ?
O18 Dy2A O14 52.2(3) 1_654 1_654 ?
O18 Dy2A O19 120.3(9) 1_654 . ?
O18 Dy2A H21C 100.3 1_654 . ?
O18 Dy2A H21D 67.4 1_654 . ?
O19 Dy2A H21C 137.8 . . ?
O19 Dy2A H21D 170.6 . . ?
O1A Dy2A O19 82.6(12) . . ?
O1A Dy2A H21C 99.0 . . ?
O1A Dy2A H21D 95.2 . . ?
O11A Dy2A O19 75.5(13) . . ?
O11A Dy2A O1A 155.8(19) . . ?
O11A Dy2A H21C 90.7 . . ?
O11A Dy2A H21D 104.8 . . ?
O21A Dy2A O19 150.9(8) . . ?
O21A Dy2A O1A 86.3(12) . . ?
O21A Dy2A O11A 108.1(16) . . ?
O21A Dy2A H21C 20.1 . . ?
O21A Dy2A H21D 19.9 . . ?
H21C Dy2A H21D 33.4 . . ?
C14 O1 Dy2 159.3(7) . . ?
C7 O2 Dy2 121.8(7) . . ?
C30 O3 Dy1 91.7(5) . . ?
C30 O4 Dy1 95.1(5) . . ?
C2 O12 Dy1 145.3(6) . 2_747 ?
C14 O13 Dy1 160.5(7) . 2_746 ?
Dy2 O14 Dy2A 11.8(5) 1_456 1_456 ?
C45 O14 Dy2 93.1(5) . 1_456 ?
C45 O14 Dy2A 92.9(5) . 1_456 ?
C44 O15 Dy1 92.6(5) . 2_846 ?
C2 O16 Dy2 162.0(8) . 1_556 ?
C2 O16 Dy2A 172.3(10) . 1_556 ?
C44 O17 Dy1 91.5(5) . 2_846 ?
C45 O18 Dy2 91.4(5) . 1_456 ?
C45 O18 Dy2A 93.7(6) . 1_456 ?
Dy2 O19 H19A 109.4 . . ?
Dy2 O19 H19B 109.4 . . ?
Dy2A O19 H19A 103.5 . . ?
Dy2A O19 H19B 115.7 . . ?
H19A O19 H19B 104.5 . . ?
Dy2 O20 H20A 112.7 . . ?
Dy2 O20 H20B 106.2 . . ?
H20A O20 H20B 105.1 . . ?
C48 O20 Dy2 129.1(15) . . ?
C48 O20 H20A 107.6 . . ?
C48 O20 H20B 91.4 . . ?
O20A O20 Dy2 93(6) . . ?
O20A O20 H20A 152.0 . . ?
O20A O20 H20B 76.6 . . ?
O20A O20 C48 45(5) . . ?
Dy2 O21 H21A 107.4 . . ?
Dy2 O21 H21B 109.8 . . ?
H21A O21 H21B 104.5 . . ?
C55 O22 Dy1 131.0(13) . . ?
C50 O23 Dy1 141.8(15) . . ?
C24 N1 C6 117.0(7) . . ?
C24 N1 C37 125.2(6) . . ?
C37 N1 C6 117.7(7) . . ?
C21 N2 C4 119.9(7) . . ?
C21 N2 C40 124.6(7) . . ?
C40 N2 C4 115.4(6) . . ?
C26 N3 C27 116.9(7) . . ?
C39 N3 C26 124.0(7) . . ?
C39 N3 C27 119.1(8) . . ?
C48 N4 C46 127.5(18) . . ?
C48 N4 C49 117(2) . . ?
C49 N4 C46 115(2) . . ?
C52 N6 C50 111.2(18) . . ?
C53 N6 C50 128(3) . . ?
C53 N6 C52 115.7(19) . . ?
C55 N7 C54 122(2) . . ?
C55 N7 C57 128(3) . . ?
C57 N7 C54 110(2) . . ?
C6 C1 H1 120.5 . . ?
C6 C1 C9 118.9(7) . . ?
C9 C1 H1 120.5 . . ?
O12 C2 O16 125.0(8) . . ?
O12 C2 C8 118.3(7) . . ?
O16 C2 C8 116.7(7) . . ?
C18 C3 C13 117.7(7) . . ?
C25 C3 C13 119.4(7) . . ?
C25 C3 C18 122.9(7) . . ?
C5 C4 N2 118.0(7) . . ?
C5 C4 C10 122.0(6) . . ?
C10 C4 N2 120.0(7) . . ?
C4 C5 H5 120.2 . . ?
C4 C5 C8 119.5(7) . . ?
C8 C5 H5 120.2 . . ?
C1 C6 N1 120.1(7) . . ?
C22 C6 N1 118.7(6) . . ?
C22 C6 C1 121.1(7) . . ?
O2 C7 C33 116.4(10) . . ?
O11 C7 O2 127.0(10) . . ?
O11 C7 C33 116.5(10) . . ?
O11A C7 O11 102(3) . . ?
O11A C7 C33 142(3) . . ?
C5 C8 C2 118.7(7) . . ?
C11 C8 C2 121.5(7) . . ?
C11 C8 C5 119.8(7) . . ?
C1 C9 C44 118.9(7) . . ?
C17 C9 C1 120.8(7) . . ?
C17 C9 C44 120.3(6) . . ?
C4 C10 H10 120.5 . . ?
C4 C10 C15 119.0(7) . . ?
C15 C10 H10 120.5 . . ?
C8 C11 H11 119.9 . . ?
C8 C11 C15 120.3(6) . . ?
C15 C11 H11 119.9 . . ?
C16 C12 C19 119.3(8) . . ?
C16 C12 C30 120.4(7) . . ?
C19 C12 C30 120.3(7) . . ?
C20 C13 C3 120.6(7) . . ?
C20 C13 C34 121.6(7) . . ?
C34 C13 C3 117.8(7) . . ?
O1 C14 O13 122.2(8) . . ?
O1 C14 C29 118.4(7) . . ?
O13 C14 C29 119.0(7) . . ?
O13 C14 O1A 121(2) . . ?
O1A C14 C29 115(2) . . ?
C10 C15 C45 119.8(7) . . ?
C11 C15 C10 119.4(7) . . ?
C11 C15 C45 120.7(6) . . ?
C12 C16 H16 119.6 . . ?
C27 C16 C12 120.8(8) . . ?
C27 C16 H16 119.6 . . ?
C9 C17 H17 120.2 . . ?
C9 C17 C29 119.6(7) . . ?
C29 C17 H17 120.2 . . ?
C3 C18 C24 118.5(7) . . ?
C42 C18 C3 121.3(7) . . ?
C42 C18 C24 120.2(8) . . ?
C12 C19 H19 120.0 . . ?
C33 C19 C12 120.0(8) . . ?
C33 C19 H19 120.0 . . ?
C13 C20 C21 119.4(7) . . ?
C36 C20 C13 119.4(7) . . ?
C36 C20 C21 121.1(8) . . ?
O6 C21 N2 119.7(7) . . ?
O6 C21 C20 121.9(8) . . ?
N2 C21 C20 118.4(7) . . ?
C6 C22 H22 119.9 . . ?
C6 C22 C29 120.1(7) . . ?
C29 C22 H22 119.9 . . ?
C32 C23 C23 119.7(10) . 2_855 ?
C32 C23 C35 121.3(8) . . ?
C35 C23 C23 118.9(10) . 2_855 ?
O5 C24 N1 119.8(7) . . ?
O5 C24 C18 123.1(8) . . ?
N1 C24 C18 117.1(7) . . ?
C3 C25 C37 119.0(7) . . ?
C31 C25 C3 121.2(7) . . ?
C31 C25 C37 119.8(8) . . ?
O7 C26 N3 120.4(8) . . ?
O7 C26 C35 121.8(9) . . ?
N3 C26 C35 117.7(8) . . ?
C16 C27 N3 120.9(7) . . ?
C16 C27 C38 120.2(8) . . ?
C38 C27 N3 118.9(8) . . ?
C31 C28 H28 121.3 . . ?
C34 C28 H28 121.3 . . ?
C34 C28 C31 117.5(8) . . ?
C17 C29 C14 119.5(7) . . ?
C17 C29 C22 119.3(7) . . ?
C22 C29 C14 121.2(7) . . ?
O3 C30 C12 120.5(7) . . ?
O4 C30 O3 120.5(8) . . ?
O4 C30 C12 119.0(7) . . ?
C25 C31 C28 121.6(8) . . ?
C25 C31 H31 119.2 . . ?
C28 C31 H31 119.2 . . ?
C23 C32 C39 120.6(8) . . ?
C43 C32 C23 121.0(8) . . ?
C43 C32 C39 118.4(9) . . ?
C19 C33 C7 121.7(8) . . ?
C19 C33 C38 119.4(8) . . ?
C38 C33 C7 118.9(9) . . ?
C13 C34 C40 118.5(8) . . ?
C28 C34 C13 122.5(7) . . ?
C28 C34 C40 119.0(8) . . ?
C23 C35 C26 119.3(8) . . ?
C41 C35 C23 120.3(8) . . ?
C41 C35 C26 120.4(8) . . ?
C20 C36 H36 119.7 . . ?
C20 C36 C42 120.6(8) . . ?
C42 C36 H36 119.7 . . ?
O9 C37 N1 119.4(8) . . ?
O9 C37 C25 123.6(9) . . ?
N1 C37 C25 117.0(8) . . ?
C27 C38 H38 119.9 . . ?
C33 C38 C27 120.3(9) . . ?
C33 C38 H38 119.9 . . ?
O10 C39 N3 120.3(9) . . ?
O10 C39 C32 122.9(9) . . ?
N3 C39 C32 116.8(9) . . ?
O8 C40 N2 119.9(8) . . ?
O8 C40 C34 122.8(9) . . ?
N2 C40 C34 117.2(8) . . ?
C35 C41 H41 119.5 . . ?
C35 C41 C43 121.0(9) . 2_855 ?
C43 C41 H41 119.5 2_855 . ?
C18 C42 C36 120.4(8) . . ?
C18 C42 H42 119.8 . . ?
C36 C42 H42 119.8 . . ?
C32 C43 C41 118.9(9) . 2_855 ?
C32 C43 H43 120.6 . . ?
C41 C43 H43 120.6 2_855 . ?
O15 C44 Dy1 60.1(4) . 2_846 ?
O15 C44 C9 118.5(7) . . ?
O17 C44 Dy1 61.8(4) . 2_846 ?
O17 C44 O15 122.0(7) . . ?
O17 C44 C9 119.4(7) . . ?
C9 C44 Dy1 176.0(7) . 2_846 ?
Dy2 C45 Dy2A 10.3(4) 1_456 1_456 ?
O14 C45 Dy2 60.5(4) . 1_456 ?
O14 C45 Dy2A 60.9(5) . 1_456 ?
O14 C45 C15 118.5(7) . . ?
O18 C45 Dy2 62.3(4) . 1_456 ?
O18 C45 Dy2A 60.2(5) . 1_456 ?
O18 C45 O14 121.0(7) . . ?
O18 C45 C15 120.5(7) . . ?
C15 C45 Dy2 168.1(7) . 1_456 ?
C15 C45 Dy2A 178.4(8) . 1_456 ?
N4 C46 H46A 109.5 . . ?
N4 C46 H46B 109.5 . . ?
N4 C46 H46C 109.5 . . ?
H46A C46 H46B 109.5 . . ?
H46A C46 H46C 109.5 . . ?
H46B C46 H46C 109.5 . . ?
H47A C47 H47B 109.5 . . ?
H47A C47 H47C 109.5 . . ?
H47B C47 H47C 109.5 . . ?
C48 C47 H47A 109.5 . . ?
C48 C47 H47B 109.5 . . ?
C48 C47 H47C 109.5 . . ?
N4 C48 O20 100.6(17) . . ?
N4 C48 C47 125(2) . . ?
C47 C48 O20 135(2) . . ?
O20A C48 O20 18.8(17) . . ?
O20A C48 N4 119(2) . . ?
O20A C48 C47 116(2) . . ?
N4 C49 H49A 109.7 . . ?
N4 C49 H49B 104.7 . . ?
N4 C49 H49C 113.9 . . ?
H49A C49 H49B 109.5 . . ?
H49A C49 H49C 109.5 . . ?
H49B C49 H49C 109.5 . . ?
O23 C50 N6 125(2) . . ?
O23 C50 C51 119(2) . . ?
C51 C50 N6 116(2) . . ?
C50 C51 H51A 109.5 . . ?
C50 C51 H51B 109.5 . . ?
C50 C51 H51C 109.5 . . ?
H51A C51 H51B 109.5 . . ?
H51A C51 H51C 109.5 . . ?
H51B C51 H51C 109.5 . . ?
N6 C52 H52A 108.5 . . ?
N6 C52 H52B 110.3 . . ?
N6 C52 H52C 109.5 . . ?
H52A C52 H52B 109.5 . . ?
H52A C52 H52C 109.5 . . ?
H52B C52 H52C 109.5 . . ?
N6 C53 H53A 111.2 . . ?
N6 C53 H53B 106.9 . . ?
N6 C53 H53C 110.4 . . ?
H53A C53 H53B 109.4 . . ?
H53A C53 H53C 109.4 . . ?
H53B C53 H53C 109.5 . . ?
N7 C54 H54A 109.5 . . ?
N7 C54 H54B 109.5 . . ?
N7 C54 H54C 109.5 . . ?
H54A C54 H54B 109.5 . . ?
H54A C54 H54C 109.5 . . ?
H54B C54 H54C 109.5 . . ?
O22 C55 N7 121(3) . . ?
O22 C55 C56 123(2) . . ?
N7 C55 C56 115(2) . . ?
C55 C56 H56A 109.5 . . ?
C55 C56 H56B 109.5 . . ?
C55 C56 H56C 109.5 . . ?
H56A C56 H56B 109.5 . . ?
H56A C56 H56C 109.5 . . ?
H56B C56 H56C 109.5 . . ?
N7 C57 H57A 109.5 . . ?
N7 C57 H57B 109.5 . . ?
N7 C57 H57C 109.5 . . ?
H57A C57 H57B 109.5 . . ?
H57A C57 H57C 109.5 . . ?
H57B C57 H57C 109.5 . . ?
C14 O1A Dy2A 149(3) . . ?
C7 O11A Dy2A 137(4) . . ?
Dy2A O21A H21C 109.3 . . ?
Dy2A O21A H21D 110.4 . . ?
H21C O21A H21D 104.5 . . ?
O20 O20A Dy2 74(5) . . ?
O20 O20A C48 117(6) . . ?
C48 O20A Dy2 149(2) . . ?

loop_
_geom_bond_atom_site_label_1
_geom_bond_atom_site_label_2
_geom_bond_distance
_geom_bond_site_symmetry_2
_geom_bond_publ_flag
Dy1 O3 2.471(6) . ?
Dy1 O4 2.407(7) . ?
Dy1 O12 2.277(5) 2_747 ?
Dy1 O13 2.254(6) 2_746 ?
Dy1 O15 2.395(6) 2_846 ?
Dy1 O17 2.433(6) 2_846 ?
Dy1 O22 2.290(9) . ?
Dy1 O23 2.411(7) . ?
Dy2 O1 2.283(7) . ?
Dy2 O2 2.314(7) . ?
Dy2 O14 2.436(5) 1_654 ?
Dy2 O16 2.314(6) 1_554 ?
Dy2 O18 2.475(7) 1_654 ?
Dy2 O19 2.451(8) . ?
Dy2 O20 2.28(3) . ?
Dy2 O21 2.31(2) . ?
Dy2 O20A 2.38(3) . ?
Dy2A O14 2.459(12) 1_654 ?
Dy2A O16 2.149(11) 1_554 ?
Dy2A O18 2.444(12) 1_654 ?
Dy2A O19 2.83(2) . ?
Dy2A O1A 2.21(5) . ?
Dy2A O11A 2.19(5) . ?
Dy2A O21A 1.91(3) . ?
Dy2A H21C 2.3317 . ?
Dy2A H21D 2.3447 . ?
O1 C14 1.221(10) . ?
O2 C7 1.263(14) . ?
O3 C30 1.254(10) . ?
O4 C30 1.240(10) . ?
O5 C24 1.204(10) . ?
O6 C21 1.227(10) . ?
O7 C26 1.221(11) . ?
O8 C40 1.216(11) . ?
O9 C37 1.233(11) . ?
O10 C39 1.190(12) . ?
O11 C7 1.262(12) . ?
O12 C2 1.232(9) . ?
O13 C14 1.252(10) . ?
O14 C45 1.243(10) . ?
O15 C44 1.264(10) . ?
O16 C2 1.234(10) . ?
O17 C44 1.237(10) . ?
O18 C45 1.237(9) . ?
O19 H19A 0.8501 . ?
O19 H19B 0.8501 . ?
O20 H20A 0.8261 . ?
O20 H20B 0.8499 . ?
O20 C48 1.55(3) . ?
O20 O20A 0.56(3) . ?
O21 H21A 0.8502 . ?
O21 H21B 0.8500 . ?
O22 C55 1.24(3) . ?
O23 C50 1.32(3) . ?
N1 C6 1.444(8) . ?
N1 C24 1.383(11) . ?
N1 C37 1.402(11) . ?
N2 C4 1.466(8) . ?
N2 C21 1.367(11) . ?
N2 C40 1.405(12) . ?
N3 C26 1.417(12) . ?
N3 C27 1.437(10) . ?
N3 C39 1.400(12) . ?
N4 C46 1.474(17) . ?
N4 C48 1.37(3) . ?
N4 C49 1.401(18) . ?
N6 C50 1.449(18) . ?
N6 C52 1.422(18) . ?
N6 C53 1.413(18) . ?
N7 C54 1.49(3) . ?
N7 C55 1.34(3) . ?
N7 C57 1.47(3) . ?
C1 H1 0.9300 . ?
C1 C6 1.375(10) . ?
C1 C9 1.397(10) . ?
C2 C8 1.526(10) . ?
C3 C13 1.425(10) . ?
C3 C18 1.411(11) . ?
C3 C25 1.390(11) . ?
C4 C5 1.361(11) . ?
C4 C10 1.371(10) . ?
C5 H5 0.9300 . ?
C5 C8 1.393(10) . ?
C6 C22 1.374(11) . ?
C7 C33 1.480(13) . ?
C7 O11A 1.18(2) . ?
C8 C11 1.381(10) . ?
C9 C17 1.386(11) . ?
C9 C44 1.507(10) . ?
C10 H10 0.9300 . ?
C10 C15 1.402(10) . ?
C11 H11 0.9300 . ?
C11 C15 1.388(10) . ?
C12 C16 1.388(11) . ?
C12 C19 1.418(11) . ?
C12 C30 1.496(12) . ?
C13 C20 1.405(11) . ?
C13 C34 1.415(11) . ?
C14 C29 1.474(11) . ?
C14 O1A 1.42(5) . ?
C15 C45 1.508(10) . ?
C16 H16 0.9300 . ?
C16 C27 1.351(12) . ?
C17 H17 0.9300 . ?
C17 C29 1.390(10) . ?
C18 C24 1.488(10) . ?
C18 C42 1.366(12) . ?
C19 H19 0.9300 . ?
C19 C33 1.373(12) . ?
C20 C21 1.455(10) . ?
C20 C36 1.380(12) . ?
C22 H22 0.9300 . ?
C22 C29 1.400(10) . ?
C23 C23 1.419(16) 2_855 ?
C23 C32 1.400(13) . ?
C23 C35 1.418(12) . ?
C25 C31 1.358(12) . ?
C25 C37 1.480(10) . ?
C26 C35 1.474(12) . ?
C27 C38 1.403(12) . ?
C28 H28 0.9300 . ?
C28 C31 1.420(11) . ?
C28 C34 1.376(12) . ?
C31 H31 0.9300 . ?
C32 C39 1.482(13) . ?
C32 C43 1.387(13) . ?
C33 C38 1.392(13) . ?
C34 C40 1.475(10) . ?
C35 C41 1.373(13) . ?
C36 H36 0.9300 . ?
C36 C42 1.401(11) . ?
C38 H38 0.9300 . ?
C41 H41 0.9300 . ?
C41 C43 1.421(14) 2_855 ?
C42 H42 0.9300 . ?
C43 H43 0.9300 . ?
C46 H46A 0.9600 . ?
C46 H46B 0.9600 . ?
C46 H46C 0.9600 . ?
C47 H47A 0.9600 . ?
C47 H47B 0.9600 . ?
C47 H47C 0.9600 . ?
C47 C48 1.494(18) . ?
C48 O20A 1.21(3) . ?
C49 H49A 0.9601 . ?
C49 H49B 0.9599 . ?
C49 H49C 0.9596 . ?
C50 C51 1.35(3) . ?
C51 H51A 0.9600 . ?
C51 H51B 0.9600 . ?
C51 H51C 0.9600 . ?
C52 H52A 0.9599 . ?
C52 H52B 0.9599 . ?
C52 H52C 0.9599 . ?
C53 H53A 0.9608 . ?
C53 H53B 0.9601 . ?
C53 H53C 0.9597 . ?
C54 H54A 0.9600 . ?
C54 H54B 0.9600 . ?
C54 H54C 0.9600 . ?
C55 C56 1.51(3) . ?
C56 H56A 0.9600 . ?
C56 H56B 0.9600 . ?
C56 H56C 0.9600 . ?
C57 H57A 0.9600 . ?
C57 H57B 0.9600 . ?
C57 H57C 0.9600 . ?
O21A H21C 0.8501 . ?
O21A H21D 0.8501 . ?

loop_
_geom_torsion_atom_site_label_1
_geom_torsion_atom_site_label_2
_geom_torsion_atom_site_label_3
_geom_torsion_atom_site_label_4
_geom_torsion
_geom_torsion_site_symmetry_1
_geom_torsion_site_symmetry_2
_geom_torsion_site_symmetry_3
_geom_torsion_site_symmetry_4
_geom_torsion_publ_flag
Dy1 O3 C30 O4 0.8(9) . . . . ?
Dy1 O3 C30 C12 179.9(7) . . . . ?
Dy1 O4 C30 O3 -0.8(10) . . . . ?
Dy1 O4 C30 C12 -179.9(7) . . . . ?
Dy1 O12 C2 O16 -62.1(16) 2_747 . . . ?
Dy1 O12 C2 C8 117.7(9) 2_747 . . . ?
Dy1 O13 C14 O1 -69(2) 2_746 . . . ?
Dy1 O13 C14 C29 117.9(15) 2_746 . . . ?
Dy1 O13 C14 O1A -34(3) 2_746 . . . ?
Dy1 O15 C44 O17 1.4(11) 2_846 . . . ?
Dy1 O15 C44 C9 -175.7(8) 2_846 . . . ?
Dy1 O17 C44 O15 -1.4(11) 2_846 . . . ?
Dy1 O17 C44 C9 175.7(8) 2_846 . . . ?
Dy1 O22 C55 N7 -84(3) . . . . ?
Dy1 O22 C55 C56 86(3) . . . . ?
Dy1 O23 C50 N6 92(4) . . . . ?
Dy1 O23 C50 C51 -83(4) . . . . ?
Dy2 O1 C14 O13 33(4) . . . . ?
Dy2 O1 C14 C29 -154(2) . . . . ?
Dy2 O2 C7 O11 -45.8(15) . . . . ?
Dy2 O2 C7 C33 137.2(7) . . . . ?
Dy2 O14 C45 O18 -15.8(11) 1_456 . . . ?
Dy2 O14 C45 C15 166.4(8) 1_456 . . . ?
Dy2 O16 C2 O12 75(2) 1_556 . . . ?
Dy2 O16 C2 C8 -105.1(18) 1_556 . . . ?
Dy2 O18 C45 O14 15.5(10) 1_456 . . . ?
Dy2 O18 C45 C15 -166.7(8) 1_456 . . . ?
Dy2 O20 C48 N4 139(2) . . . . ?
Dy2 O20 C48 C47 -40(4) . . . . ?
Dy2 O20 C48 O20A -43(6) . . . . ?
Dy2 O20 O20A C48 148(4) . . . . ?
Dy2A O14 C45 O18 -3.9(12) 1_456 . . . ?
Dy2A O14 C45 C15 178.2(9) 1_456 . . . ?
Dy2A O18 C45 O14 4.0(12) 1_456 . . . ?
Dy2A O18 C45 C15 -178.3(10) 1_456 . . . ?
O1 C14 C29 C17 -5.9(15) . . . . ?
O1 C14 C29 C22 173.9(11) . . . . ?
O2 C7 C33 C19 21.4(14) . . . . ?
O2 C7 C33 C38 -156.3(10) . . . . ?
O7 C26 C35 C23 179.9(11) . . . . ?
O7 C26 C35 C41 -1.2(18) . . . . ?
O11 C7 C33 C19 -156.0(10) . . . . ?
O11 C7 C33 C38 26.3(14) . . . . ?
O11 C7 O11A Dy2A -63(6) . . . . ?
O12 C2 C8 C5 -178.3(8) . . . . ?
O12 C2 C8 C11 1.6(13) . . . . ?
O13 C14 C29 C17 167.5(9) . . . . ?
O13 C14 C29 C22 -12.7(14) . . . . ?
O13 C14 O1A Dy2A -65(6) . . . . ?
O16 C2 C8 C5 1.5(13) . . . . ?
O16 C2 C8 C11 -178.7(9) . . . . ?
O20 C48 O20A Dy2 102(8) . . . . ?
N1 C6 C22 C29 178.4(8) . . . . ?
N2 C4 C5 C8 -178.4(7) . . . . ?
N2 C4 C10 C15 178.5(7) . . . . ?
N3 C26 C35 C23 1.8(15) . . . . ?
N3 C26 C35 C41 -179.3(10) . . . . ?
N3 C27 C38 C33 -175.4(9) . . . . ?
N4 C48 O20A Dy2 105(4) . . . . ?
N4 C48 O20A O20 3(8) . . . . ?
C1 C6 C22 C29 -2.9(14) . . . . ?
C1 C9 C17 C29 -2.6(14) . . . . ?
C1 C9 C44 O15 171.8(9) . . . . ?
C1 C9 C44 O17 -5.4(14) . . . . ?
C2 C8 C11 C15 178.4(8) . . . . ?
C3 C13 C20 C21 175.9(8) . . . . ?
C3 C13 C20 C36 -1.1(13) . . . . ?
C3 C13 C34 C28 0.0(13) . . . . ?
C3 C13 C34 C40 179.4(8) . . . . ?
C3 C18 C24 O5 179.2(9) . . . . ?
C3 C18 C24 N1 0.7(12) . . . . ?
C3 C18 C42 C36 0.9(17) . . . . ?
C3 C25 C31 C28 0.3(15) . . . . ?
C3 C25 C37 O9 178.7(10) . . . . ?
C3 C25 C37 N1 -1.8(13) . . . . ?
C4 N2 C21 O6 -1.8(13) . . . . ?
C4 N2 C21 C20 176.7(7) . . . . ?
C4 N2 C40 O8 -2.7(14) . . . . ?
C4 N2 C40 C34 178.5(8) . . . . ?
C4 C5 C8 C2 -179.6(8) . . . . ?
C4 C5 C8 C11 0.5(13) . . . . ?
C4 C10 C15 C11 -0.8(12) . . . . ?
C4 C10 C15 C45 -178.6(8) . . . . ?
C5 C4 C10 C15 -0.5(13) . . . . ?
C5 C8 C11 C15 -1.7(13) . . . . ?
C6 N1 C24 O5 1.2(12) . . . . ?
C6 N1 C24 C18 179.7(7) . . . . ?
C6 N1 C37 O9 0.3(13) . . . . ?
C6 N1 C37 C25 -179.2(7) . . . . ?
C6 C1 C9 C17 0.5(14) . . . . ?
C6 C1 C9 C44 -176.9(9) . . . . ?
C6 C22 C29 C14 -179.1(8) . . . . ?
C6 C22 C29 C17 0.7(13) . . . . ?
C7 C33 C38 C27 176.3(9) . . . . ?
C8 C11 C15 C10 1.8(12) . . . . ?
C8 C11 C15 C45 179.7(8) . . . . ?
C9 C1 C6 N1 -179.0(8) . . . . ?
C9 C1 C6 C22 2.3(14) . . . . ?
C9 C17 C29 C14 -178.2(8) . . . . ?
C9 C17 C29 C22 2.0(14) . . . . ?
C10 C4 C5 C8 0.6(13) . . . . ?
C10 C15 C45 Dy2 83(3) . . . 1_456 ?
C10 C15 C45 O14 0.9(14) . . . . ?
C10 C15 C45 O18 -176.9(9) . . . . ?
C11 C15 C45 Dy2 -95(3) . . . 1_456 ?
C11 C15 C45 O14 -177.0(8) . . . . ?
C11 C15 C45 O18 5.2(14) . . . . ?
C12 C16 C27 N3 177.3(8) . . . . ?
C12 C16 C27 C38 -0.9(14) . . . . ?
C12 C19 C33 C7 -179.2(9) . . . . ?
C12 C19 C33 C38 -1.6(13) . . . . ?
C13 C3 C18 C24 -178.7(8) . . . . ?
C13 C3 C18 C42 -0.6(13) . . . . ?
C13 C3 C25 C31 1.1(13) . . . . ?
C13 C3 C25 C37 179.3(8) . . . . ?
C13 C20 C21 O6 -177.3(9) . . . . ?
C13 C20 C21 N2 4.2(13) . . . . ?
C13 C20 C36 C42 1.4(16) . . . . ?
C13 C34 C40 O8 -173.6(10) . . . . ?
C13 C34 C40 N2 5.2(13) . . . . ?
C16 C12 C19 C33 3.4(13) . . . . ?
C16 C12 C30 O3 172.5(8) . . . . ?
C16 C12 C30 O4 -8.4(13) . . . . ?
C16 C27 C38 C33 2.8(15) . . . . ?
C17 C9 C44 O15 -5.6(14) . . . . ?
C17 C9 C44 O17 177.3(9) . . . . ?
C18 C3 C13 C20 0.7(12) . . . . ?
C18 C3 C13 C34 180.0(8) . . . . ?
C18 C3 C25 C31 179.8(9) . . . . ?
C18 C3 C25 C37 -2.0(13) . . . . ?
C19 C12 C16 C27 -2.2(13) . . . . ?
C19 C12 C30 O3 -5.9(13) . . . . ?
C19 C12 C30 O4 173.2(9) . . . . ?
C19 C33 C38 C27 -1.5(15) . . . . ?
C20 C13 C34 C28 179.3(9) . . . . ?
C20 C13 C34 C40 -1.4(13) . . . . ?
C20 C36 C42 C18 -1.3(18) . . . . ?
C21 N2 C4 C5 -92.2(10) . . . . ?
C21 N2 C4 C10 88.7(10) . . . . ?
C21 N2 C40 O8 174.3(10) . . . . ?
C21 N2 C40 C34 -4.5(14) . . . . ?
C21 C20 C36 C42 -175.6(10) . . . . ?
C23 C23 C32 C39 -179.9(11) 2_855 . . . ?
C23 C23 C32 C43 -1.6(18) 2_855 . . . ?
C23 C23 C35 C26 -178.8(11) 2_855 . . . ?
C23 C23 C35 C41 2.3(18) 2_855 . . . ?
C23 C32 C39 O10 176.6(11) . . . . ?
C23 C32 C39 N3 -4.4(15) . . . . ?
C23 C32 C43 C41 2.9(17) . . . 2_855 ?
C23 C35 C41 C43 -3.7(18) . . . 2_855 ?
C24 N1 C6 C1 86.3(10) . . . . ?
C24 N1 C6 C22 -95.0(10) . . . . ?
C24 N1 C37 O9 -175.2(9) . . . . ?
C24 N1 C37 C25 5.3(13) . . . . ?
C24 C18 C42 C36 179.0(10) . . . . ?
C25 C3 C13 C20 179.5(8) . . . . ?
C25 C3 C13 C34 -1.3(12) . . . . ?
C25 C3 C18 C24 2.5(13) . . . . ?
C25 C3 C18 C42 -179.3(9) . . . . ?
C26 N3 C27 C16 59.1(12) . . . . ?
C26 N3 C27 C38 -122.8(10) . . . . ?
C26 N3 C39 O10 -174.5(11) . . . . ?
C26 N3 C39 C32 6.5(15) . . . . ?
C26 C35 C41 C43 177.5(11) . . . 2_855 ?
C27 N3 C26 O7 -3.2(15) . . . . ?
C27 N3 C26 C35 174.9(9) . . . . ?
C27 N3 C39 O10 5.4(16) . . . . ?
C27 N3 C39 C32 -173.7(9) . . . . ?
C28 C34 C40 O8 5.8(16) . . . . ?
C28 C34 C40 N2 -175.5(9) . . . . ?
C29 C14 O1A Dy2A 143(5) . . . . ?
C30 C12 C16 C27 179.4(8) . . . . ?
C30 C12 C19 C33 -178.1(8) . . . . ?
C31 C25 C37 O9 -3.0(16) . . . . ?
C31 C25 C37 N1 176.5(8) . . . . ?
C31 C28 C34 C13 1.3(14) . . . . ?
C31 C28 C34 C40 -178.1(9) . . . . ?
C32 C23 C35 C26 -0.1(15) . . . . ?
C32 C23 C35 C41 -179.0(11) . . . . ?
C33 C7 O11A Dy2A 118(5) . . . . ?
C34 C13 C20 C21 -3.3(13) . . . . ?
C34 C13 C20 C36 179.6(9) . . . . ?
C34 C28 C31 C25 -1.5(15) . . . . ?
C35 C23 C32 C39 1.4(16) . . . . ?
C35 C23 C32 C43 179.7(10) . . . . ?
C36 C20 C21 O6 -0.3(15) . . . . ?
C36 C20 C21 N2 -178.9(9) . . . . ?
C37 N1 C6 C1 -89.7(10) . . . . ?
C37 N1 C6 C22 89.1(10) . . . . ?
C37 N1 C24 O5 176.7(9) . . . . ?
C37 N1 C24 C18 -4.7(12) . . . . ?
C37 C25 C31 C28 -177.9(9) . . . . ?
C39 N3 C26 O7 176.7(11) . . . . ?
C39 N3 C26 C35 -5.3(15) . . . . ?
C39 N3 C27 C16 -120.8(10) . . . . ?
C39 N3 C27 C38 57.4(13) . . . . ?
C39 C32 C43 C41 -178.8(11) . . . 2_855 ?
C40 N2 C4 C5 84.9(10) . . . . ?
C40 N2 C4 C10 -94.1(10) . . . . ?
C40 N2 C21 O6 -178.7(9) . . . . ?
C40 N2 C21 C20 -0.1(13) . . . . ?
C42 C18 C24 O5 1.0(15) . . . . ?
C42 C18 C24 N1 -177.5(9) . . . . ?
C43 C32 C39 O10 -1.8(18) . . . . ?
C43 C32 C39 N3 177.2(10) . . . . ?
C44 C9 C17 C29 174.7(9) . . . . ?
C46 N4 C48 O20 -7(3) . . . . ?
C46 N4 C48 C47 173(3) . . . . ?
C46 N4 C48 O20A -8(4) . . . . ?
C47 C48 O20A Dy2 -76(4) . . . . ?
C47 C48 O20A O20 -178(6) . . . . ?
C48 O20 O20A Dy2 -148(4) . . . . ?
C49 N4 C48 O20 179(4) . . . . ?
C49 N4 C48 C47 -2(4) . . . . ?
C49 N4 C48 O20A 178(4) . . . . ?
C52 N6 C50 O23 7(5) . . . . ?
C52 N6 C50 C51 -178(4) . . . . ?
C53 N6 C50 O23 161(4) . . . . ?
C53 N6 C50 C51 -24(6) . . . . ?
C54 N7 C55 O22 1(4) . . . . ?
C54 N7 C55 C56 -170(2) . . . . ?
C57 N7 C55 O22 174(3) . . . . ?
C57 N7 C55 C56 3(4) . . . . ?
O1A C14 C29 C17 -39(2) . . . . ?
O1A C14 C29 C22 140.4(19) . . . . ?
O11A C7 C33 C19 23(6) . . . . ?
O11A C7 C33 C38 -154(5) . . . . ?
O20A O20 C48 N4 -177(7) . . . . ?
O20A O20 C48 C47 3(8) . . . . ?
